data_7152626
loop_
_publ_author_name
'Lari, Alberth'
'Pitak, Matuesz B.'
'Coles, Simon J.'
'Rees, Gregory J.'
'Day, Stephen P.'
'Smith, Mark E.'
'Hanna, John V.'
'Wallis, John D.'

_publ_section_title
;
 Models for incomplete nucleophilic attack on a protonated carbonyl group
 and electron-deficient alkenes: salts and zwitterions from
 1-dimethylamino-naphthalene-8-carbaldehyde.
;
_journal_issue 38
_journal_name_full 'Organic &amp; biomolecular chemistry'
_journal_page_first 7763
_journal_page_last 7779
_journal_paper_doi 10.1039/c2ob25929j
_journal_volume 10
_journal_year 2012
_chemical_formula_moiety 'C13 H14 N O, Cl'
_chemical_formula_sum 'C13 H14 Cl N O'
_chemical_formula_weight 235.70
_chemical_name_systematic
;
2-Hydroxy-1,1-dimethyl-1,2-dihydrobenzo[cd]indol-1-ium chloride
;
_space_group_IT_number 61
_symmetry_cell_setting orthorhombic
_symmetry_space_group_name_Hall '-P 2ac 2ab'
_symmetry_space_group_name_H-M 'P b c a'
_atom_sites_solution_hydrogens geom
_atom_sites_solution_primary direct
_atom_sites_solution_secondary difmap
_audit_creation_method SHELXL-97
_cell_angle_alpha 90.00
_cell_angle_beta 90.00
_cell_angle_gamma 90.00
_cell_formula_units_Z 8
_cell_length_a 9.9646(4)
_cell_length_b 11.9986(5)
_cell_length_c 19.3145(7)
_cell_measurement_reflns_used 2868
_cell_measurement_temperature 150(2)
_cell_measurement_theta_max 29.09
_cell_measurement_theta_min 2.85
_cell_volume 2309.27(16)
_computing_cell_refinement
;
CrysAlisPro, Agilent Technologies,
Version 1.171.35.11 (release 16-05-2011 CrysAlis171 .NET)
(compiled May 16 2011,17:55:39)
;
_computing_data_collection
;
CrysAlisPro, Agilent Technologies,
Version 1.171.35.11 (release 16-05-2011 CrysAlis171 .NET)
(compiled May 16 2011,17:55:39)
;
_computing_data_reduction
;
CrysAlisPro, Agilent Technologies,
Version 1.171.35.11 (release 16-05-2011 CrysAlis171 .NET)
(compiled May 16 2011,17:55:39)
;
_computing_structure_refinement 'SHELXL-97 (Sheldrick, 1997)'
_computing_structure_solution 'SHELXS-97 (Sheldrick, 1990)'
_diffrn_ambient_temperature 150(2)
_diffrn_detector_area_resol_mean 15.98
_diffrn_measured_fraction_theta_full 0.975
_diffrn_measured_fraction_theta_max 0.871
_diffrn_measurement_device_type 'Xcalibur, Sapphire3'
_diffrn_measurement_method '\w scans'
_diffrn_radiation_monochromator graphite
_diffrn_radiation_source 'Enhance (Mo) X-ray Source'
_diffrn_radiation_type MoK\a
_diffrn_radiation_wavelength 0.71073
_diffrn_reflns_av_R_equivalents 0.0274
_diffrn_reflns_av_sigmaI/netI 0.0357
_diffrn_reflns_limit_h_max 6
_diffrn_reflns_limit_h_min -13
_diffrn_reflns_limit_k_max 14
_diffrn_reflns_limit_k_min -8
_diffrn_reflns_limit_l_max 25
_diffrn_reflns_limit_l_min -24
_diffrn_reflns_number 7569
_diffrn_reflns_theta_full 27.50
_diffrn_reflns_theta_max 29.14
_diffrn_reflns_theta_min 2.86
_exptl_absorpt_coefficient_mu 0.308
_exptl_absorpt_correction_T_max 1.00000
_exptl_absorpt_correction_T_min 0.98426
_exptl_absorpt_correction_type analytical
_exptl_absorpt_process_details
;
CrysAlisPro, Agilent Technologies,
Version 1.171.35.11 (release 16-05-2011 CrysAlis171 .NET)
(compiled May 16 2011,17:55:39)
Empirical absorption correction using spherical harmonics,
implemented in SCALE3 ABSPACK scaling algorithm.
;
_exptl_crystal_colour colourless
_exptl_crystal_density_diffrn 1.356
_exptl_crystal_density_method 'not measured'
_exptl_crystal_description plate
_exptl_crystal_F_000 992
_exptl_crystal_size_max 0.37
_exptl_crystal_size_mid 0.22
_exptl_crystal_size_min 0.074
_refine_diff_density_max 0.281
_refine_diff_density_min -0.244
_refine_diff_density_rms 0.049
_refine_ls_extinction_method none
_refine_ls_goodness_of_fit_ref 1.138
_refine_ls_hydrogen_treatment constr
_refine_ls_matrix_type full
_refine_ls_number_parameters 148
_refine_ls_number_reflns 2708
_refine_ls_number_restraints 0
_refine_ls_restrained_S_all 1.138
_refine_ls_R_factor_all 0.0569
_refine_ls_R_factor_gt 0.0447
_refine_ls_shift/su_max 0.001
_refine_ls_shift/su_mean 0.000
_refine_ls_structure_factor_coef Fsqd
_refine_ls_weighting_details 'calc w=1/[\s^2^(Fo^2^)+(0.0358P)^2^+0.7501P] where P=(Fo^2^+2Fc^2^)/3'
_refine_ls_weighting_scheme calc
_refine_ls_wR_factor_gt 0.0928
_refine_ls_wR_factor_ref 0.0980
_reflns_number_gt 2301
_reflns_number_total 2708
_reflns_threshold_expression >2sigma(I)
_cod_data_source_file c2ob25929j.txt
_cod_data_source_block compound_7Cl
_cod_original_sg_symbol_H-M Pbca
_cod_database_code 7152626

loop_
_symmetry_equiv_pos_as_xyz
'x, y, z'
'-x+1/2, -y, z+1/2'
'x+1/2, -y+1/2, -z'
'-x, y+1/2, -z+1/2'
'-x, -y, -z'
'x-1/2, y, -z-1/2'
'-x-1/2, y-1/2, z'
'x, -y-1/2, z-1/2'

loop_
_atom_site_label
_atom_site_type_symbol
_atom_site_fract_x
_atom_site_fract_y
_atom_site_fract_z
_atom_site_U_iso_or_equiv
_atom_site_adp_type
_atom_site_occupancy
_atom_site_symmetry_multiplicity
_atom_site_calc_flag
_atom_site_refinement_flags
Cl1 Cl -0.17574(5) 0.96972(4) 0.22215(2) 0.02765(14) Uani 1 1 d .
O1 O 0.02398(13) 0.91445(10) 0.11623(6) 0.0272(3) Uani 1 1 d .
H1 H -0.0225 0.9374 0.1496 0.033 Uiso 1 1 calc R
N1 N 0.04645(13) 0.71213(11) 0.13969(7) 0.0177(3) Uani 1 1 d .
C1 C 0.09674(16) 0.63381(14) 0.08645(8) 0.0176(3) Uani 1 1 d .
C2 C 0.15422(17) 0.53254(14) 0.09548(9) 0.0225(4) Uani 1 1 d .
H2 H 0.1647 0.5001 0.1400 0.027 Uiso 1 1 calc R
C3 C 0.19787(18) 0.47776(15) 0.03419(9) 0.0243(4) Uani 1 1 d .
H3 H 0.2372 0.4059 0.0383 0.029 Uiso 1 1 calc R
C4 C 0.18606(17) 0.52336(14) -0.03047(9) 0.0233(4) Uani 1 1 d .
H4 H 0.2195 0.4841 -0.0696 0.028 Uiso 1 1 calc R
C5 C 0.10156(18) 0.68782(15) -0.10193(9) 0.0256(4) Uani 1 1 d .
H5 H 0.1287 0.6566 -0.1449 0.031 Uiso 1 1 calc R
C6 C 0.04003(19) 0.79047(16) -0.10014(9) 0.0288(4) Uani 1 1 d .
H6 H 0.0271 0.8294 -0.1425 0.035 Uiso 1 1 calc R
C7 C -0.00467(19) 0.84044(16) -0.03816(9) 0.0258(4) Uani 1 1 d .
H7 H -0.0479 0.9110 -0.0386 0.031 Uiso 1 1 calc R
C8 C 0.01602(17) 0.78430(14) 0.02242(9) 0.0201(4) Uani 1 1 d .
C9 C 0.07966(16) 0.68101(14) 0.02137(8) 0.0168(3) Uani 1 1 d .
C10 C 0.12428(17) 0.62883(14) -0.03950(8) 0.0203(4) Uani 1 1 d .
C13 C -0.02206(17) 0.81376(14) 0.09546(8) 0.0206(4) Uani 1 1 d .
H13 H -0.1219 0.8110 0.1006 0.025 Uiso 1 1 calc R
C12 C -0.05761(19) 0.66076(15) 0.18566(9) 0.0266(4) Uani 1 1 d .
H12A H -0.1313 0.6317 0.1573 0.040 Uiso 1 1 calc R
H12C H -0.0924 0.7173 0.2176 0.040 Uiso 1 1 calc R
H12B H -0.0173 0.5997 0.2122 0.040 Uiso 1 1 calc R
C11 C 0.15996(19) 0.75415(15) 0.18323(9) 0.0277(4) Uani 1 1 d .
H11B H 0.1983 0.6923 0.2098 0.042 Uiso 1 1 calc R
H11C H 0.1267 0.8113 0.2151 0.042 Uiso 1 1 calc R
H11A H 0.2292 0.7864 0.1533 0.042 Uiso 1 1 calc R

loop_
_atom_site_aniso_label
_atom_site_aniso_U_11
_atom_site_aniso_U_22
_atom_site_aniso_U_33
_atom_site_aniso_U_23
_atom_site_aniso_U_13
_atom_site_aniso_U_12
Cl1 0.0342(3) 0.0288(3) 0.0200(2) -0.00639(17) 0.00202(18) -0.00224(19)
O1 0.0393(8) 0.0194(7) 0.0229(6) -0.0024(5) 0.0065(6) 0.0010(6)
N1 0.0201(7) 0.0184(7) 0.0146(7) 0.0007(5) 0.0008(6) -0.0014(6)
C1 0.0171(8) 0.0206(9) 0.0152(8) -0.0014(6) -0.0001(6) -0.0025(7)
C2 0.0233(8) 0.0228(9) 0.0213(8) 0.0026(7) -0.0024(7) 0.0011(7)
C3 0.0232(9) 0.0211(9) 0.0286(9) -0.0023(7) -0.0010(7) 0.0022(7)
C4 0.0222(9) 0.0251(10) 0.0227(9) -0.0073(7) 0.0006(7) -0.0006(7)
C5 0.0273(10) 0.0346(11) 0.0150(8) -0.0026(7) 0.0014(7) -0.0029(8)
C6 0.0339(10) 0.0341(11) 0.0184(9) 0.0066(7) -0.0022(8) 0.0007(8)
C7 0.0308(10) 0.0234(10) 0.0232(9) 0.0045(7) -0.0015(8) 0.0028(8)
C8 0.0203(8) 0.0223(9) 0.0178(8) -0.0005(7) 0.0013(7) -0.0007(7)
C9 0.0152(7) 0.0198(8) 0.0153(7) -0.0003(6) -0.0008(6) -0.0035(6)
C10 0.0177(8) 0.0254(9) 0.0178(8) -0.0014(7) 0.0010(7) -0.0042(7)
C13 0.0226(9) 0.0195(9) 0.0196(8) 0.0034(7) 0.0001(7) 0.0028(7)
C12 0.0316(10) 0.0273(10) 0.0209(9) 0.0029(7) 0.0100(8) -0.0010(8)
C11 0.0311(10) 0.0277(10) 0.0242(9) -0.0029(8) -0.0101(8) -0.0040(8)

loop_
_atom_type_symbol
_atom_type_description
_atom_type_scat_dispersion_real
_atom_type_scat_dispersion_imag
_atom_type_scat_source
C C 0.0033 0.0016 'International Tables Vol C Tables 4.2.6.8 and 6.1.1.4'
H H 0.0000 0.0000 'International Tables Vol C Tables 4.2.6.8 and 6.1.1.4'
N N 0.0061 0.0033 'International Tables Vol C Tables 4.2.6.8 and 6.1.1.4'
O O 0.0106 0.0060 'International Tables Vol C Tables 4.2.6.8 and 6.1.1.4'
Cl Cl 0.1484 0.1585 'International Tables Vol C Tables 4.2.6.8 and 6.1.1.4'

loop_
_geom_angle_atom_site_label_1
_geom_angle_atom_site_label_2
_geom_angle_atom_site_label_3
_geom_angle
C13 O1 H1 109.5
C1 N1 C11 110.38(13)
C1 N1 C12 112.63(13)
C11 N1 C12 109.19(13)
C1 N1 C13 104.56(11)
C11 N1 C13 110.93(13)
C12 N1 C13 109.09(13)
C2 C1 C9 122.28(15)
C2 C1 N1 128.54(15)
C9 C1 N1 109.16(14)
C1 C2 C3 115.89(16)
C1 C2 H2 122.1
C3 C2 H2 122.1
C4 C3 C2 123.27(16)
C4 C3 H3 118.4
C2 C3 H3 118.4
C3 C4 C10 120.42(16)
C3 C4 H4 119.8
C10 C4 H4 119.8
C6 C5 C10 119.81(16)
C6 C5 H5 120.1
C10 C5 H5 120.1
C5 C6 C7 122.83(17)
C5 C6 H6 118.6
C7 C6 H6 118.6
C8 C7 C6 118.01(17)
C8 C7 H7 121.0
C6 C7 H7 121.0
C7 C8 C9 119.69(16)
C7 C8 C13 130.55(16)
C9 C8 C13 109.75(14)
C1 C9 C8 113.93(14)
C1 C9 C10 122.48(16)
C8 C9 C10 123.59(15)
C9 C10 C5 116.06(16)
C9 C10 C4 115.62(15)
C5 C10 C4 128.32(16)
O1 C13 C8 113.75(14)
O1 C13 N1 111.63(13)
C8 C13 N1 102.08(13)
O1 C13 H13 109.7
C8 C13 H13 109.7
N1 C13 H13 109.7
N1 C12 H12A 109.5
N1 C12 H12C 109.5
H12A C12 H12C 109.5
N1 C12 H12B 109.5
H12A C12 H12B 109.5
H12C C12 H12B 109.5
N1 C11 H11B 109.5
N1 C11 H11C 109.5
H11B C11 H11C 109.5
N1 C11 H11A 109.5
H11B C11 H11A 109.5
H11C C11 H11A 109.5

loop_
_geom_bond_atom_site_label_1
_geom_bond_atom_site_label_2
_geom_bond_distance
O1 C13 1.353(2)
O1 H1 0.8400
N1 C1 1.480(2)
N1 C11 1.497(2)
N1 C12 1.498(2)
N1 C13 1.638(2)
C1 C2 1.355(2)
C1 C9 1.389(2)
C2 C3 1.422(2)
C2 H2 0.9500
C3 C4 1.368(2)
C3 H3 0.9500
C4 C10 1.418(2)
C4 H4 0.9500
C5 C6 1.376(3)
C5 C10 1.416(2)
C5 H5 0.9500
C6 C7 1.411(2)
C6 H6 0.9500
C7 C8 1.366(2)
C7 H7 0.9500
C8 C9 1.392(2)
C8 C13 1.503(2)
C9 C10 1.404(2)
C13 H13 1.0000
C12 H12A 0.9800
C12 H12C 0.9800
C12 H12B 0.9800
C11 H11B 0.9800
C11 H11C 0.9800
C11 H11A 0.9800

loop_
_geom_hbond_atom_site_label_D
_geom_hbond_atom_site_label_H
_geom_hbond_atom_site_label_A
_geom_hbond_distance_DH
_geom_hbond_distance_HA
_geom_hbond_distance_DA
_geom_hbond_angle_DHA
O1 H1 Cl1 0.84 2.11 2.9302(13) 165.8
